data_4003998
loop_
_publ_author_name
'Xu, Lei'
'Mu, Xin'
'Chen, Xiao-Gang'
'Zhang, Han-Yue'
'Xiong, Ren-Gen'

_publ_section_title
;
 Organic Enantiomeric Ferroelectrics with High Piezoelectric Performance:
 Imidazolium l- and d-Camphorsulfonate
;
_journal_name_full 'Chemistry of Materials'
_journal_paper_doi 10.1021/acs.chemmater.1c01663
_journal_year 2021
_chemical_absolute_configuration L
_chemical_formula_moiety 'C10 H15 O4 S, C3 H5 N2'
_chemical_formula_sum 'C13 H20 N2 O4 S'
_chemical_formula_weight 300.37
_space_group_crystal_system monoclinic
_space_group_IT_number 4
_space_group_name_Hall 'P 2yb'
_space_group_name_H-M_alt 'P 1 21 1'
_atom_sites_solution_hydrogens geom
_atom_sites_solution_primary dual
_audit_creation_date 2021-04-24
_audit_creation_method
;
Olex2 1.3
(compiled 2020.11.12 svn.r5f609507 for OlexSys, GUI svn.r6272)
;
_cell_angle_alpha 90
_cell_angle_beta 90.602(2)
_cell_angle_gamma 90
_cell_formula_units_Z 4
_cell_length_a 9.1224(2)
_cell_length_b 12.0569(3)
_cell_length_c 13.3229(4)
_cell_measurement_reflns_used 6407
_cell_measurement_temperature 173.1(5)
_cell_measurement_theta_max 28.6720
_cell_measurement_theta_min 2.2120
_cell_volume 1465.28(7)
_computing_cell_refinement 'CrysAlisPro 1.171.40.84a (Rigaku OD, 2020)'
_computing_data_collection 'CrysAlisPro 1.171.40.84a (Rigaku OD, 2020)'
_computing_data_reduction 'CrysAlisPro 1.171.40.84a (Rigaku OD, 2020)'
_computing_molecular_graphics 'Olex2 1.3 (Dolomanov et al., 2009)'
_computing_publication_material 'Olex2 1.3 (Dolomanov et al., 2009)'
_computing_structure_refinement 'SHELXL 2017/1 (Sheldrick, 2015)'
_computing_structure_solution 'SHELXT 2014/5 (Sheldrick, 2014)'
_diffrn_ambient_environment N~2~
_diffrn_ambient_temperature 173.1(5)
_diffrn_detector 'Hybrid Pixel Array Detector'
_diffrn_detector_area_resol_mean 10.0000
_diffrn_detector_type HyPix
_diffrn_measured_fraction_theta_full 0.999
_diffrn_measured_fraction_theta_max 0.852
_diffrn_measurement_details
;
List of Runs (angles in degrees, time in seconds):

  # Type    Start    End  Width  t~exp~   \w     \q     \k     \f   Frames
--------------------------------------------------------------------------
  1  \w    -18.00  34.00   0.50    2.00    --  -21.44 -99.00  90.00  104
  2  \w     -6.00  20.00   0.50    2.00    --  -21.44 -99.00 120.00   52
  3  \w    -16.00  36.00   0.50    2.00    --  -21.44 -99.00   0.00  104
  4  \w     -3.00  23.00   0.50    2.00    --  -21.44 -99.00 -60.00   52
  5  \w    -57.00  -9.00   0.50    2.00    --   21.44 -40.00-175.00   96
  6  \w    -37.00  98.00   0.50    2.00    --   21.44  40.00 -21.00  270
;
_diffrn_measurement_device 'four-circle diffractometer'
_diffrn_measurement_device_type 'XtaLAB Synergy R, DW system, HyPix'
_diffrn_measurement_method '\w scans'
_diffrn_orient_matrix_type 'CrysAlisPro convention (1999,Acta A55,543-557)'
_diffrn_orient_matrix_UB_11 0.0754662000
_diffrn_orient_matrix_UB_12 0.0048636000
_diffrn_orient_matrix_UB_13 -0.0114661000
_diffrn_orient_matrix_UB_21 -0.0183441000
_diffrn_orient_matrix_UB_22 0.0295171000
_diffrn_orient_matrix_UB_23 -0.0444481000
_diffrn_orient_matrix_UB_31 0.0033814000
_diffrn_orient_matrix_UB_32 0.0506432000
_diffrn_orient_matrix_UB_33 0.0270215000
_diffrn_radiation_monochromator mirror
_diffrn_radiation_probe x-ray
_diffrn_radiation_type 'Mo K\a'
_diffrn_radiation_wavelength 0.71073
_diffrn_reflns_av_R_equivalents 0.0517
_diffrn_reflns_av_unetI/netI 0.0543
_diffrn_reflns_Laue_measured_fraction_full 0.999
_diffrn_reflns_Laue_measured_fraction_max 0.852
_diffrn_reflns_limit_h_max 10
_diffrn_reflns_limit_h_min -11
_diffrn_reflns_limit_k_max 9
_diffrn_reflns_limit_k_min -15
_diffrn_reflns_limit_l_max 12
_diffrn_reflns_limit_l_min -16
_diffrn_reflns_number 8323
_diffrn_reflns_point_group_measured_fraction_full 0.865
_diffrn_reflns_point_group_measured_fraction_max 0.710
_diffrn_reflns_theta_full 25.242
_diffrn_reflns_theta_max 29.150
_diffrn_reflns_theta_min 2.233
_diffrn_source 'Rotating-anode X-ray tube'
_diffrn_source_type 'Rigaku (Mo) X-ray Source'
_exptl_absorpt_coefficient_mu 0.236
_exptl_absorpt_correction_T_max 1.00000
_exptl_absorpt_correction_T_min 0.67292
_exptl_absorpt_correction_type multi-scan
_exptl_absorpt_process_details
;
CrysAlisPro 1.171.40.84a (Rigaku Oxford Diffraction, 2020)
Empirical absorption correction using spherical harmonics,
implemented in SCALE3 ABSPACK scaling algorithm.
;
_exptl_crystal_colour 'clear colourless'
_exptl_crystal_colour_lustre clear
_exptl_crystal_colour_primary colourless
_exptl_crystal_density_diffrn 1.362
_exptl_crystal_description block
_exptl_crystal_F_000 640
_exptl_crystal_size_max 0.2
_exptl_crystal_size_mid 0.2
_exptl_crystal_size_min 0.2
_refine_diff_density_max 0.440
_refine_diff_density_min -0.325
_refine_diff_density_rms 0.057
_refine_ls_abs_structure_details
;
 Flack x determined using 1799 quotients [(I+)-(I-)]/[(I+)+(I-)]
 (Parsons, Flack and Wagner, Acta Cryst. B69 (2013) 249-259).
;
_refine_ls_abs_structure_Flack 0.00(4)
_refine_ls_extinction_method none
_refine_ls_goodness_of_fit_ref 1.028
_refine_ls_hydrogen_treatment constr
_refine_ls_matrix_type full
_refine_ls_number_parameters 365
_refine_ls_number_reflns 5614
_refine_ls_number_restraints 1
_refine_ls_restrained_S_all 1.027
_refine_ls_R_factor_all 0.0444
_refine_ls_R_factor_gt 0.0399
_refine_ls_shift/su_max 0.000
_refine_ls_shift/su_mean 0.000
_refine_ls_structure_factor_coef Fsqd
_refine_ls_weighting_details 'w=1/[\s^2^(Fo^2^)+(0.0661P)^2^] where P=(Fo^2^+2Fc^2^)/3'
_refine_ls_weighting_scheme calc
_refine_ls_wR_factor_gt 0.1054
_refine_ls_wR_factor_ref 0.1079
_reflns_Friedel_coverage 0.593
_reflns_Friedel_fraction_full 0.716
_reflns_Friedel_fraction_max 0.553
_reflns_number_gt 5097
_reflns_number_total 5614
_reflns_threshold_expression 'I > 2\s(I)'
_cod_data_source_file cm1c01663_si_004.cif
_cod_data_source_block hcr_210315_2_173k
_cod_database_code 4003998
_shelx_shelxl_version_number 2017/1
_chemical_oxdiff_formula 'C H N O S'
_shelx_space_group_comment
;
The symmetry employed for this shelxl refinement is uniquely defined
by the following loop, which should always be used as a source of
symmetry information in preference to the above space-group names.
They are only intended as comments.
;
_shelx_estimated_absorpt_t_max 0.954
_shelx_estimated_absorpt_t_min 0.954
_reflns_odcompleteness_completeness 99.91
_reflns_odcompleteness_iscentric 1
_reflns_odcompleteness_theta 26.32
_olex2_refinement_description
;
1. Fixed Uiso
 At 1.2 times of:
  All C(H) groups, All C(H,H) groups, All N(H) groups
 At 1.5 times of:
  All C(H,H,H) groups
2.a Ternary CH refined with riding coordinates:
 C14(H14), C4(H4)
2.b Secondary CH2 refined with riding coordinates:
 C13(H13A,H13B), C20(H20A,H20B), C12(H12A,H12B), C3(H3A,H3B), C10(H10A,H10B),
 C17(H17A,H17B), C6(H6A,H6B), C7(H7A,H7B)
2.c Aromatic/amide H refined with riding coordinates:
 N4(H4A), N2(H2), N1(H1), N3(H3), C23(H23), C21(H21), C24(H24), C22(H22),
 C26(H26), C25(H25)
2.d Idealised Me refined as rotating group:
 C18(H18A,H18B,H18C), C19(H19A,H19B,H19C), C9(H9A,H9B,H9C), C8(H8A,H8B,H8C)
;
_olex2_submission_special_instructions 'No special instructions were received'
_oxdiff_exptl_absorpt_empirical_details
;
Empirical correction (ABSPACK) includes:
- Absorption correction using spherical harmonics
- Frame scaling
;
_oxdiff_exptl_absorpt_empirical_full_max 4.759
_oxdiff_exptl_absorpt_empirical_full_min 0.170

loop_
_space_group_symop_operation_xyz
'x, y, z'
'-x, y+1/2, -z'

loop_
_atom_site_label
_atom_site_type_symbol
_atom_site_fract_x
_atom_site_fract_y
_atom_site_fract_z
_atom_site_U_iso_or_equiv
_atom_site_adp_type
_atom_site_occupancy
_atom_site_site_symmetry_order
_atom_site_calc_flag
_atom_site_refinement_flags_posn
_atom_site_refinement_flags_adp
_atom_site_refinement_flags_occupancy
_atom_site_disorder_assembly
_atom_site_disorder_group
S2 S 0.27996(7) 0.71425(6) -0.03213(6) 0.02052(18) Uani 1 1 d . . . . .
S1 S 0.70257(7) 0.24578(6) 0.46741(6) 0.01974(18) Uani 1 1 d . . . . .
O2 O 0.6723(2) 0.23615(19) 0.36009(16) 0.0253(5) Uani 1 1 d . . . . .
O3 O 0.6884(2) 0.36020(19) 0.50262(19) 0.0287(5) Uani 1 1 d . . . . .
O8 O 0.2926(2) 0.5994(2) 0.00145(19) 0.0290(5) Uani 1 1 d . . . . .
O4 O 0.6190(2) 0.1671(2) 0.52623(18) 0.0284(5) Uani 1 1 d . . . . .
O6 O 0.2931(2) 0.7240(2) -0.14079(17) 0.0305(5) Uani 1 1 d . . . . .
N4 N 0.4447(3) 0.5498(2) 0.7628(2) 0.0264(6) Uani 1 1 d . . . . .
H4A H 0.388917 0.604727 0.777936 0.032 Uiso 1 1 calc R U . . .
O7 O 0.3790(3) 0.7880(2) 0.0206(2) 0.0390(7) Uani 1 1 d . . . . .
N2 N 0.4316(3) 0.5302(2) 0.1729(2) 0.0236(6) Uani 1 1 d . . . . .
H2 H 0.382806 0.561659 0.125167 0.028 Uiso 1 1 calc R U . . .
N1 N 0.5671(3) 0.4151(2) 0.2524(2) 0.0282(7) Uani 1 1 d . . . . .
H1 H 0.621733 0.358716 0.265477 0.034 Uiso 1 1 calc R U . . .
O1 O 1.0437(3) 0.3839(3) 0.5901(2) 0.0495(8) Uani 1 1 d . . . . .
O5 O 0.1747(3) 0.6983(3) 0.2078(2) 0.0459(7) Uani 1 1 d . . . . .
N3 N 0.5665(3) 0.4309(2) 0.6771(2) 0.0267(6) Uani 1 1 d . . . . .
H3 H 0.602442 0.395217 0.627171 0.032 Uiso 1 1 calc R U . . .
C23 C 0.4450(3) 0.5693(3) 0.2699(3) 0.0267(7) Uani 1 1 d . . . . .
H23 H 0.403125 0.633417 0.295690 0.032 Uiso 1 1 calc R U . . .
C1 C 0.0032(3) 0.7024(3) 0.0659(3) 0.0271(7) Uani 1 1 d . . . . .
C21 C 0.5058(3) 0.4367(3) 0.1652(3) 0.0249(7) Uani 1 1 d . . . . .
H21 H 0.513233 0.393472 0.107701 0.030 Uiso 1 1 calc R U . . .
C24 C 0.4787(3) 0.5187(3) 0.6709(3) 0.0267(7) Uani 1 1 d . . . . .
H24 H 0.446648 0.552509 0.611836 0.032 Uiso 1 1 calc R U . . .
C11 C 1.0086(3) 0.2749(3) 0.4375(3) 0.0247(7) Uani 1 1 d . . . . .
C16 C 1.0879(4) 0.3508(3) 0.5106(3) 0.0328(8) Uani 1 1 d . . . . .
C2 C 0.0527(3) 0.6859(3) 0.1733(3) 0.0285(8) Uani 1 1 d . . . . .
C22 C 0.5305(3) 0.4967(3) 0.3197(3) 0.0298(8) Uani 1 1 d . . . . .
H22 H 0.559278 0.500761 0.386788 0.036 Uiso 1 1 calc R U . . .
C18 C 1.2164(4) 0.1377(3) 0.4773(3) 0.0366(9) Uani 1 1 d . . . . .
H18A H 1.221001 0.178592 0.539106 0.055 Uiso 1 1 calc R U . . .
H18B H 1.313860 0.119209 0.456616 0.055 Uiso 1 1 calc R U . . .
H18C H 1.161090 0.070906 0.487043 0.055 Uiso 1 1 calc R U . . .
C26 C 0.5125(4) 0.4806(3) 0.8300(3) 0.0321(8) Uani 1 1 d . . . . .
H26 H 0.506219 0.483752 0.899525 0.039 Uiso 1 1 calc R U . . .
C25 C 0.5899(4) 0.4071(3) 0.7764(3) 0.0329(8) Uani 1 1 d . . . . .
H25 H 0.648493 0.350485 0.801988 0.040 Uiso 1 1 calc R U . . .
C15 C 1.1416(3) 0.2087(3) 0.3961(3) 0.0286(7) Uani 1 1 d . . . . .
C13 C 1.1215(4) 0.3758(4) 0.2980(3) 0.0384(9) Uani 1 1 d . . . . .
H13A H 1.124615 0.347836 0.229798 0.046 Uiso 1 1 calc R U . . .
H13B H 1.142685 0.454644 0.297609 0.046 Uiso 1 1 calc R U . . .
C20 C 0.8888(3) 0.2061(3) 0.4856(3) 0.0290(8) Uani 1 1 d . . . . .
H20A H 0.908003 0.204728 0.557373 0.035 Uiso 1 1 calc R U . . .
H20B H 0.898910 0.130579 0.461585 0.035 Uiso 1 1 calc R U . . .
C12 C 0.9708(4) 0.3519(3) 0.3467(3) 0.0357(9) Uani 1 1 d . . . . .
H12A H 0.905297 0.314882 0.299640 0.043 Uiso 1 1 calc R U . . .
H12B H 0.925000 0.420023 0.369125 0.043 Uiso 1 1 calc R U . . .
C14 C 1.2279(3) 0.3134(3) 0.3661(3) 0.0331(8) Uani 1 1 d . . . . .
H14 H 1.323183 0.298120 0.335791 0.040 Uiso 1 1 calc R U . . .
C3 C -0.0817(4) 0.6555(4) 0.2332(3) 0.0414(10) Uani 1 1 d . . . . .
H3A H -0.072366 0.582164 0.262480 0.050 Uiso 1 1 calc R U . . .
H3B H -0.099515 0.709028 0.286032 0.050 Uiso 1 1 calc R U . . .
C10 C 0.0979(4) 0.7631(4) -0.0050(3) 0.0466(12) Uani 1 1 d . . . . .
H10A H 0.107491 0.838379 0.020040 0.056 Uiso 1 1 calc R U . . .
H10B H 0.044955 0.767630 -0.068362 0.056 Uiso 1 1 calc R U . . .
C4 C -0.2012(4) 0.6587(4) 0.1544(3) 0.0515(12) Uani 1 1 d . . . . .
H4 H -0.300309 0.667832 0.180917 0.062 Uiso 1 1 calc R U . . .
C19 C 1.1061(5) 0.1337(4) 0.3062(3) 0.0439(10) Uani 1 1 d . . . . .
H19A H 1.060208 0.066938 0.329337 0.066 Uiso 1 1 calc R U . . .
H19B H 1.194971 0.115487 0.271982 0.066 Uiso 1 1 calc R U . . .
H19C H 1.040767 0.171832 0.260953 0.066 Uiso 1 1 calc R U . . .
C5 C -0.1535(3) 0.7497(5) 0.0839(3) 0.0541(14) Uani 1 1 d . . . . .
C17 C 1.2369(4) 0.3773(4) 0.4645(3) 0.0422(10) Uani 1 1 d . . . . .
H17A H 1.248322 0.456275 0.452984 0.051 Uiso 1 1 calc R U . . .
H17B H 1.316958 0.351007 0.506608 0.051 Uiso 1 1 calc R U . . .
C9 C -0.1436(5) 0.8635(4) 0.1434(5) 0.0696(18) Uani 1 1 d . . . . .
H9A H -0.099366 0.850889 0.208094 0.104 Uiso 1 1 calc R U . . .
H9B H -0.240261 0.893255 0.151676 0.104 Uiso 1 1 calc R U . . .
H9C H -0.085016 0.915101 0.106352 0.104 Uiso 1 1 calc R U . . .
C6 C -0.0358(5) 0.5821(5) 0.0321(4) 0.0642(16) Uani 1 1 d . . . . .
H6A H -0.048795 0.578218 -0.040153 0.077 Uiso 1 1 calc R U . . .
H6B H 0.040473 0.530392 0.052304 0.077 Uiso 1 1 calc R U . . .
C8 C -0.2439(4) 0.7710(8) -0.0105(4) 0.105(3) Uani 1 1 d . . . . .
H8A H -0.198689 0.828518 -0.049124 0.158 Uiso 1 1 calc R U . . .
H8B H -0.341000 0.793554 0.007735 0.158 Uiso 1 1 calc R U . . .
H8C H -0.249281 0.704257 -0.049670 0.158 Uiso 1 1 calc R U . . .
C7 C -0.1815(6) 0.5560(6) 0.0864(5) 0.095(3) Uani 1 1 d . . . . .
H7A H -0.262255 0.548715 0.038852 0.114 Uiso 1 1 calc R U . . .
H7B H -0.173643 0.488544 0.125728 0.114 Uiso 1 1 calc R U . . .

loop_
_atom_site_aniso_label
_atom_site_aniso_U_11
_atom_site_aniso_U_22
_atom_site_aniso_U_33
_atom_site_aniso_U_23
_atom_site_aniso_U_13
_atom_site_aniso_U_12
S2 0.0167(3) 0.0273(4) 0.0177(4) 0.0002(3) 0.0053(2) 0.0004(3)
S1 0.0197(3) 0.0221(4) 0.0176(4) 0.0020(3) 0.0043(2) 0.0005(3)
O2 0.0320(10) 0.0242(13) 0.0196(12) -0.0001(10) -0.0007(8) -0.0011(9)
O3 0.0342(11) 0.0275(14) 0.0245(14) -0.0048(10) 0.0052(9) 0.0057(10)
O8 0.0315(11) 0.0303(14) 0.0253(14) 0.0048(11) 0.0009(9) 0.0065(9)
O4 0.0248(10) 0.0339(14) 0.0265(14) 0.0083(10) 0.0052(9) -0.0069(9)
O6 0.0428(12) 0.0308(14) 0.0181(12) -0.0009(10) 0.0095(9) 0.0035(10)
N4 0.0271(12) 0.0207(15) 0.0316(18) -0.0001(12) 0.0091(11) 0.0020(10)
O7 0.0378(13) 0.0429(17) 0.0363(17) -0.0097(12) -0.0038(11) -0.0065(11)
N2 0.0211(11) 0.0261(16) 0.0235(15) 0.0043(12) 0.0014(10) 0.0016(10)
N1 0.0206(12) 0.0228(16) 0.041(2) 0.0076(13) 0.0015(12) 0.0018(10)
O1 0.0647(18) 0.0450(18) 0.0391(18) -0.0115(14) 0.0112(15) 0.0045(14)
O5 0.0353(13) 0.066(2) 0.0358(16) -0.0004(14) -0.0009(11) 0.0067(12)
N3 0.0297(13) 0.0243(16) 0.0263(17) 0.0001(12) 0.0056(11) 0.0025(10)
C23 0.0298(15) 0.0234(18) 0.027(2) -0.0029(14) 0.0086(13) 0.0004(12)
C1 0.0150(12) 0.042(2) 0.0245(18) -0.0005(15) 0.0044(11) 0.0010(12)
C21 0.0206(13) 0.0262(19) 0.028(2) -0.0062(14) 0.0070(12) -0.0006(12)
C24 0.0264(14) 0.0253(19) 0.029(2) 0.0014(14) 0.0036(13) 0.0007(12)
C11 0.0197(13) 0.0250(19) 0.0297(19) 0.0084(14) 0.0055(12) 0.0026(11)
C16 0.0370(17) 0.023(2) 0.039(2) -0.0001(16) 0.0062(15) 0.0044(14)
C2 0.0256(14) 0.030(2) 0.031(2) 0.0081(14) 0.0052(13) 0.0058(12)
C22 0.0306(16) 0.035(2) 0.024(2) 0.0052(15) -0.0002(13) -0.0058(14)
C18 0.0311(16) 0.034(2) 0.045(3) 0.0079(17) 0.0079(15) 0.0113(14)
C26 0.0324(17) 0.041(2) 0.023(2) 0.0045(15) 0.0063(14) -0.0030(14)
C25 0.0313(16) 0.034(2) 0.034(2) 0.0063(16) 0.0015(15) 0.0025(14)
C15 0.0258(14) 0.0280(18) 0.0323(19) -0.0018(15) 0.0093(12) 0.0021(13)
C13 0.0346(17) 0.039(2) 0.041(2) 0.0128(18) 0.0133(16) -0.0045(15)
C20 0.0216(13) 0.032(2) 0.033(2) 0.0121(16) 0.0029(12) 0.0031(13)
C12 0.0282(15) 0.036(2) 0.043(2) 0.0178(17) 0.0087(15) 0.0013(14)
C14 0.0221(14) 0.032(2) 0.046(2) 0.0015(16) 0.0114(15) -0.0030(13)
C3 0.0381(18) 0.053(3) 0.033(2) 0.0158(19) 0.0168(16) 0.0073(17)
C10 0.0259(15) 0.060(3) 0.054(3) 0.034(2) 0.0179(16) 0.0181(16)
C4 0.0247(16) 0.091(4) 0.039(3) 0.003(2) 0.0167(16) -0.0097(18)
C19 0.055(2) 0.038(3) 0.038(3) -0.0055(18) 0.0090(19) -0.0058(18)
C5 0.0186(14) 0.098(4) 0.046(3) 0.034(3) 0.0135(15) 0.0179(19)
C17 0.0384(18) 0.034(2) 0.054(3) -0.0019(19) 0.0010(17) -0.0104(16)
C9 0.060(3) 0.054(3) 0.095(5) 0.021(3) 0.045(3) 0.030(2)
C6 0.051(2) 0.074(4) 0.068(4) -0.037(3) 0.030(2) -0.031(2)
C8 0.0252(19) 0.242(10) 0.049(3) 0.048(4) 0.006(2) 0.037(3)
C7 0.058(3) 0.101(5) 0.128(6) -0.065(4) 0.053(3) -0.049(3)

loop_
_atom_type_symbol
_atom_type_description
_atom_type_scat_dispersion_real
_atom_type_scat_dispersion_imag
_atom_type_scat_source
C C 0.0033 0.0016 'International Tables Vol C Tables 4.2.6.8 and 6.1.1.4'
H H 0.0000 0.0000 'International Tables Vol C Tables 4.2.6.8 and 6.1.1.4'
N N 0.0061 0.0033 'International Tables Vol C Tables 4.2.6.8 and 6.1.1.4'
O O 0.0106 0.0060 'International Tables Vol C Tables 4.2.6.8 and 6.1.1.4'
S S 0.1246 0.1234 'International Tables Vol C Tables 4.2.6.8 and 6.1.1.4'

loop_
_geom_angle_atom_site_label_1
_geom_angle_atom_site_label_2
_geom_angle_atom_site_label_3
_geom_angle
_geom_angle_site_symmetry_1
_geom_angle_site_symmetry_3
_geom_angle_publ_flag
O8 S2 C10 108.60(17) . . ?
O6 S2 O8 111.96(15) . . ?
O6 S2 C10 104.96(16) . . ?
O7 S2 O8 112.82(16) . . ?
O7 S2 O6 112.04(16) . . ?
O7 S2 C10 105.9(2) . . ?
O2 S1 O3 111.90(14) . . ?
O2 S1 C20 106.46(15) . . ?
O3 S1 C20 107.28(16) . . ?
O4 S1 O2 112.46(14) . . ?
O4 S1 O3 113.25(15) . . ?
O4 S1 C20 104.86(15) . . ?
C24 N4 H4A 125.5 . . ?
C24 N4 C26 108.9(3) . . ?
C26 N4 H4A 125.5 . . ?
C23 N2 H2 125.6 . . ?
C21 N2 H2 125.6 . . ?
C21 N2 C23 108.9(3) . . ?
C21 N1 H1 125.3 . . ?
C21 N1 C22 109.4(3) . . ?
C22 N1 H1 125.3 . . ?
C24 N3 H3 125.8 . . ?
C24 N3 C25 108.4(3) . . ?
C25 N3 H3 125.8 . . ?
N2 C23 H23 126.7 . . ?
C22 C23 N2 106.6(3) . . ?
C22 C23 H23 126.7 . . ?
C2 C1 C5 99.7(3) . . ?
C2 C1 C6 102.5(3) . . ?
C10 C1 C2 120.0(3) . . ?
C10 C1 C5 117.3(3) . . ?
C10 C1 C6 114.1(3) . . ?
C6 C1 C5 100.3(3) . . ?
N2 C21 H21 125.8 . . ?
N1 C21 N2 108.4(3) . . ?
N1 C21 H21 125.8 . . ?
N4 C24 N3 108.4(3) . . ?
N4 C24 H24 125.8 . . ?
N3 C24 H24 125.8 . . ?
C16 C11 C15 99.7(2) . . ?
C16 C11 C20 113.5(3) . . ?
C16 C11 C12 103.9(3) . . ?
C15 C11 C12 101.4(3) . . ?
C20 C11 C15 115.9(3) . . ?
C20 C11 C12 119.8(3) . . ?
O1 C16 C11 127.1(3) . . ?
O1 C16 C17 126.2(4) . . ?
C11 C16 C17 106.8(3) . . ?
O5 C2 C1 127.5(3) . . ?
O5 C2 C3 125.2(3) . . ?
C1 C2 C3 107.2(3) . . ?
N1 C22 H22 126.6 . . ?
C23 C22 N1 106.7(3) . . ?
C23 C22 H22 126.6 . . ?
H18A C18 H18B 109.5 . . ?
H18A C18 H18C 109.5 . . ?
H18B C18 H18C 109.5 . . ?
C15 C18 H18A 109.5 . . ?
C15 C18 H18B 109.5 . . ?
C15 C18 H18C 109.5 . . ?
N4 C26 H26 126.5 . . ?
C25 C26 N4 107.0(3) . . ?
C25 C26 H26 126.5 . . ?
N3 C25 H25 126.3 . . ?
C26 C25 N3 107.3(3) . . ?
C26 C25 H25 126.3 . . ?
C18 C15 C11 112.2(3) . . ?
C18 C15 C14 114.5(3) . . ?
C14 C15 C11 94.2(3) . . ?
C19 C15 C11 114.8(3) . . ?
C19 C15 C18 108.1(3) . . ?
C19 C15 C14 112.6(3) . . ?
H13A C13 H13B 109.1 . . ?
C12 C13 H13A 111.2 . . ?
C12 C13 H13B 111.2 . . ?
C14 C13 H13A 111.2 . . ?
C14 C13 H13B 111.2 . . ?
C14 C13 C12 102.8(3) . . ?
S1 C20 H20A 107.6 . . ?
S1 C20 H20B 107.6 . . ?
C11 C20 S1 119.1(2) . . ?
C11 C20 H20A 107.6 . . ?
C11 C20 H20B 107.6 . . ?
H20A C20 H20B 107.0 . . ?
C11 C12 H12A 110.9 . . ?
C11 C12 H12B 110.9 . . ?
C13 C12 C11 104.1(3) . . ?
C13 C12 H12A 110.9 . . ?
C13 C12 H12B 110.9 . . ?
H12A C12 H12B 108.9 . . ?
C15 C14 H14 114.2 . . ?
C13 C14 C15 103.6(3) . . ?
C13 C14 H14 114.2 . . ?
C13 C14 C17 106.9(3) . . ?
C17 C14 C15 102.4(3) . . ?
C17 C14 H14 114.2 . . ?
C2 C3 H3A 111.3 . . ?
C2 C3 H3B 111.3 . . ?
H3A C3 H3B 109.2 . . ?
C4 C3 C2 102.2(3) . . ?
C4 C3 H3A 111.3 . . ?
C4 C3 H3B 111.3 . . ?
S2 C10 H10A 107.1 . . ?
S2 C10 H10B 107.1 . . ?
C1 C10 S2 120.7(3) . . ?
C1 C10 H10A 107.1 . . ?
C1 C10 H10B 107.1 . . ?
H10A C10 H10B 106.8 . . ?
C3 C4 H4 114.5 . . ?
C3 C4 C5 103.9(3) . . ?
C3 C4 C7 107.5(4) . . ?
C5 C4 H4 114.5 . . ?
C5 C4 C7 100.4(4) . . ?
C7 C4 H4 114.5 . . ?
C15 C19 H19A 109.5 . . ?
C15 C19 H19B 109.5 . . ?
C15 C19 H19C 109.5 . . ?
H19A C19 H19B 109.5 . . ?
H19A C19 H19C 109.5 . . ?
H19B C19 H19C 109.5 . . ?
C1 C5 C9 110.2(4) . . ?
C4 C5 C1 95.8(3) . . ?
C4 C5 C9 109.5(4) . . ?
C4 C5 C8 118.6(5) . . ?
C8 C5 C1 115.2(4) . . ?
C8 C5 C9 107.2(5) . . ?
C16 C17 H17A 111.5 . . ?
C16 C17 H17B 111.5 . . ?
C14 C17 C16 101.5(3) . . ?
C14 C17 H17A 111.5 . . ?
C14 C17 H17B 111.5 . . ?
H17A C17 H17B 109.3 . . ?
C5 C9 H9A 109.5 . . ?
C5 C9 H9B 109.5 . . ?
C5 C9 H9C 109.5 . . ?
H9A C9 H9B 109.5 . . ?
H9A C9 H9C 109.5 . . ?
H9B C9 H9C 109.5 . . ?
C1 C6 H6A 110.9 . . ?
C1 C6 H6B 110.9 . . ?
H6A C6 H6B 108.9 . . ?
C7 C6 C1 104.4(3) . . ?
C7 C6 H6A 110.9 . . ?
C7 C6 H6B 110.9 . . ?
C5 C8 H8A 109.5 . . ?
C5 C8 H8B 109.5 . . ?
C5 C8 H8C 109.5 . . ?
H8A C8 H8B 109.5 . . ?
H8A C8 H8C 109.5 . . ?
H8B C8 H8C 109.5 . . ?
C4 C7 C6 102.5(4) . . ?
C4 C7 H7A 111.3 . . ?
C4 C7 H7B 111.3 . . ?
C6 C7 H7A 111.3 . . ?
C6 C7 H7B 111.3 . . ?
H7A C7 H7B 109.2 . . ?

loop_
_geom_bond_atom_site_label_1
_geom_bond_atom_site_label_2
_geom_bond_distance
_geom_bond_site_symmetry_2
_geom_bond_publ_flag
S2 O8 1.460(3) . ?
S2 O6 1.459(2) . ?
S2 O7 1.445(3) . ?
S2 C10 1.803(3) . ?
S1 O2 1.458(2) . ?
S1 O3 1.463(2) . ?
S1 O4 1.452(2) . ?
S1 C20 1.779(3) . ?
N4 H4A 0.8600 . ?
N4 C24 1.321(4) . ?
N4 C26 1.367(5) . ?
N2 H2 0.8600 . ?
N2 C23 1.380(4) . ?
N2 C21 1.319(4) . ?
N1 H1 0.8600 . ?
N1 C21 1.310(4) . ?
N1 C22 1.374(5) . ?
O1 C16 1.206(5) . ?
O5 C2 1.209(4) . ?
N3 H3 0.8600 . ?
N3 C24 1.329(4) . ?
N3 C25 1.368(5) . ?
C23 H23 0.9300 . ?
C23 C22 1.344(5) . ?
C1 C2 1.509(5) . ?
C1 C10 1.481(5) . ?
C1 C5 1.560(4) . ?
C1 C6 1.559(6) . ?
C21 H21 0.9300 . ?
C24 H24 0.9300 . ?
C11 C16 1.514(5) . ?
C11 C15 1.558(4) . ?
C11 C20 1.520(4) . ?
C11 C12 1.561(5) . ?
C16 C17 1.531(5) . ?
C2 C3 1.515(5) . ?
C22 H22 0.9300 . ?
C18 H18A 0.9600 . ?
C18 H18B 0.9600 . ?
C18 H18C 0.9600 . ?
C18 C15 1.534(5) . ?
C26 H26 0.9300 . ?
C26 C25 1.343(5) . ?
C25 H25 0.9300 . ?
C15 C14 1.542(5) . ?
C15 C19 1.533(5) . ?
C13 H13A 0.9700 . ?
C13 H13B 0.9700 . ?
C13 C12 1.553(4) . ?
C13 C14 1.521(5) . ?
C20 H20A 0.9700 . ?
C20 H20B 0.9700 . ?
C12 H12A 0.9700 . ?
C12 H12B 0.9700 . ?
C14 H14 0.9800 . ?
C14 C17 1.522(6) . ?
C3 H3A 0.9700 . ?
C3 H3B 0.9700 . ?
C3 C4 1.506(6) . ?
C10 H10A 0.9700 . ?
C10 H10B 0.9700 . ?
C4 H4 0.9800 . ?
C4 C5 1.512(6) . ?
C4 C7 1.546(7) . ?
C19 H19A 0.9600 . ?
C19 H19B 0.9600 . ?
C19 H19C 0.9600 . ?
C5 C9 1.586(8) . ?
C5 C8 1.518(6) . ?
C17 H17A 0.9700 . ?
C17 H17B 0.9700 . ?
C9 H9A 0.9600 . ?
C9 H9B 0.9600 . ?
C9 H9C 0.9600 . ?
C6 H6A 0.9700 . ?
C6 H6B 0.9700 . ?
C6 C7 1.552(6) . ?
C8 H8A 0.9600 . ?
C8 H8B 0.9600 . ?
C8 H8C 0.9600 . ?
C7 H7A 0.9700 . ?
C7 H7B 0.9700 . ?

loop_
_geom_hbond_atom_site_label_D
_geom_hbond_atom_site_label_H
_geom_hbond_atom_site_label_A
_geom_hbond_distance_DH
_geom_hbond_distance_HA
_geom_hbond_distance_DA
_geom_hbond_angle_DHA
_geom_hbond_site_symmetry_A
_geom_hbond_publ_flag
N4 H4A O6 0.86 2.01 2.831(4) 160.1 1_556 yes
N2 H2 O8 0.86 1.89 2.731(4) 165.4 . yes
N1 H1 O2 0.86 1.99 2.758(4) 147.6 . yes
N3 H3 O3 0.86 1.89 2.724(4) 162.8 . yes

loop_
_geom_torsion_atom_site_label_1
_geom_torsion_atom_site_label_2
_geom_torsion_atom_site_label_3
_geom_torsion_atom_site_label_4
_geom_torsion
_geom_torsion_site_symmetry_1
_geom_torsion_site_symmetry_2
_geom_torsion_site_symmetry_3
_geom_torsion_site_symmetry_4
_geom_torsion_publ_flag
O2 S1 C20 C11 63.2(3) . . . . ?
O3 S1 C20 C11 -56.8(3) . . . . ?
O8 S2 C10 C1 16.0(4) . . . . ?
O4 S1 C20 C11 -177.4(3) . . . . ?
O6 S2 C10 C1 135.9(4) . . . . ?
N4 C26 C25 N3 -1.1(4) . . . . ?
O7 S2 C10 C1 -105.5(4) . . . . ?
N2 C23 C22 N1 0.0(4) . . . . ?
O1 C16 C17 C14 -179.8(4) . . . . ?
O5 C2 C3 C4 176.5(4) . . . . ?
C23 N2 C21 N1 -0.7(4) . . . . ?
C1 C2 C3 C4 -0.9(4) . . . . ?
C1 C6 C7 C4 -6.0(7) . . . . ?
C21 N2 C23 C22 0.5(4) . . . . ?
C21 N1 C22 C23 -0.4(4) . . . . ?
C24 N4 C26 C25 0.6(4) . . . . ?
C24 N3 C25 C26 1.2(4) . . . . ?
C11 C16 C17 C14 0.6(4) . . . . ?
C11 C15 C14 C13 -55.1(3) . . . . ?
C11 C15 C14 C17 56.0(3) . . . . ?
C16 C11 C15 C18 65.0(4) . . . . ?
C16 C11 C15 C14 -53.7(3) . . . . ?
C16 C11 C15 C19 -171.0(3) . . . . ?
C16 C11 C20 S1 103.0(3) . . . . ?
C16 C11 C12 C13 70.1(4) . . . . ?
C2 C1 C10 S2 59.7(5) . . . . ?
C2 C1 C5 C4 -51.1(4) . . . . ?
C2 C1 C5 C9 62.1(4) . . . . ?
C2 C1 C5 C8 -176.5(5) . . . . ?
C2 C1 C6 C7 73.2(5) . . . . ?
C2 C3 C4 C5 -33.3(4) . . . . ?
C2 C3 C4 C7 72.6(4) . . . . ?
C22 N1 C21 N2 0.7(4) . . . . ?
C18 C15 C14 C13 -171.9(3) . . . . ?
C18 C15 C14 C17 -60.8(4) . . . . ?
C26 N4 C24 N3 0.2(4) . . . . ?
C25 N3 C24 N4 -0.8(4) . . . . ?
C15 C11 C16 O1 -145.5(4) . . . . ?
C15 C11 C16 C17 34.1(4) . . . . ?
C15 C11 C20 S1 -142.5(3) . . . . ?
C15 C11 C12 C13 -33.0(4) . . . . ?
C15 C14 C17 C16 -35.9(4) . . . . ?
C13 C14 C17 C16 72.7(4) . . . . ?
C20 C11 C16 O1 -21.7(5) . . . . ?
C20 C11 C16 C17 158.0(3) . . . . ?
C20 C11 C15 C18 -57.2(4) . . . . ?
C20 C11 C15 C14 -175.9(3) . . . . ?
C20 C11 C15 C19 66.7(4) . . . . ?
C20 C11 C12 C13 -161.9(3) . . . . ?
C12 C11 C16 O1 110.1(4) . . . . ?
C12 C11 C16 C17 -70.3(3) . . . . ?
C12 C11 C15 C18 171.4(3) . . . . ?
C12 C11 C15 C14 52.7(3) . . . . ?
C12 C11 C15 C19 -64.7(4) . . . . ?
C12 C11 C20 S1 -20.4(5) . . . . ?
C12 C13 C14 C15 35.8(4) . . . . ?
C12 C13 C14 C17 -71.9(4) . . . . ?
C14 C13 C12 C11 -1.2(4) . . . . ?
C3 C4 C5 C1 52.8(4) . . . . ?
C3 C4 C5 C9 -61.0(4) . . . . ?
C3 C4 C5 C8 175.6(4) . . . . ?
C3 C4 C7 C6 -67.7(6) . . . . ?
C10 C1 C2 O5 -14.9(6) . . . . ?
C10 C1 C2 C3 162.4(3) . . . . ?
C10 C1 C5 C4 177.8(4) . . . . ?
C10 C1 C5 C9 -69.0(5) . . . . ?
C10 C1 C5 C8 52.3(6) . . . . ?
C10 C1 C6 C7 -155.5(4) . . . . ?
C19 C15 C14 C13 64.0(4) . . . . ?
C19 C15 C14 C17 175.1(3) . . . . ?
C5 C1 C2 O5 -144.3(4) . . . . ?
C5 C1 C2 C3 33.0(4) . . . . ?
C5 C1 C10 S2 -179.2(3) . . . . ?
C5 C1 C6 C7 -29.2(5) . . . . ?
C5 C4 C7 C6 40.6(6) . . . . ?
C6 C1 C2 O5 112.8(4) . . . . ?
C6 C1 C2 C3 -69.9(3) . . . . ?
C6 C1 C10 S2 -62.4(5) . . . . ?
C6 C1 C5 C4 53.6(4) . . . . ?
C6 C1 C5 C9 166.8(4) . . . . ?
C6 C1 C5 C8 -71.8(6) . . . . ?
C7 C4 C5 C1 -58.3(4) . . . . ?
C7 C4 C5 C9 -172.1(4) . . . . ?
C7 C4 C5 C8 64.5(6) . . . . ?
